data_7700436
loop_
_publ_author_name
'Lerayer, Emmanuel'
'Renaut, Patrice'
'Roger, Julien'
'Pirio, Nadine'
'Cattey, H\'el\`ene'
'Fleurat-Lessard, Paul'
'Boudjelel, Maxime'
'Massou, St\'ephane'
'Bouhadir, Ghenwa'
'Bourissou, Didier'
'Hierso, Jean-Cyrille'

_publ_section_title
;
 A sterically congested 1,2-diphosphino-1'-boryl-ferrocene: synthesis,
 characterization and coordination to platinum.
;
_journal_issue 30
_journal_name_full 'Dalton transactions (Cambridge, England : 2003)'
_journal_page_first 11191
_journal_page_last 11195
_journal_paper_doi 10.1039/c9dt01921a
_journal_volume 48
_journal_year 2019
_chemical_formula_moiety 'C60 H65 B Cl2 Fe P2 Pt, C H2 Cl2'
_chemical_formula_sum 'C61 H67 B Cl4 Fe P2 Pt'
_chemical_formula_weight 1265.63
_space_group_crystal_system monoclinic
_space_group_IT_number 14
_space_group_name_Hall '-P 2yn'
_space_group_name_H-M_alt 'P 1 21/n 1'
_symmetry_space_group_name_Hall '-P 2yn'
_symmetry_space_group_name_H-M 'P 1 21/n 1'
_atom_sites_solution_hydrogens geom
_audit_update_record
;
2019-06-04 deposited with the CCDC.    2019-07-04 downloaded from the CCDC.
;
_cell_angle_alpha 90
_cell_angle_beta 103.454(3)
_cell_angle_gamma 90
_cell_formula_units_Z 4
_cell_length_a 12.3692(11)
_cell_length_b 32.732(3)
_cell_length_c 16.6670(14)
_cell_measurement_reflns_used 9788
_cell_measurement_temperature 100.0
_cell_measurement_theta_max 25.38
_cell_measurement_theta_min 2.79
_cell_volume 6562.8(10)
_computing_cell_refinement 'SAINT (Bruker, 2013)'
_computing_data_collection 'APEX2 (Bruker, 2013)'
_computing_data_reduction 'SAINT (Bruker, 2013)'
_computing_molecular_graphics 'Olex2 (Dolomanov et al., 2009)'
_computing_publication_material 'Olex2 (Dolomanov et al., 2009)'
_computing_structure_refinement 'ShelXL (Sheldrick, 2015)'
_computing_structure_solution 'ShelXS-2013 (Sheldrick, 2013)'
_diffrn_ambient_temperature 100.0
_diffrn_detector CMOS
_diffrn_detector_area_resol_mean '1024 x 1024'
_diffrn_detector_type 'Photon 100'
_diffrn_measured_fraction_theta_full 0.998
_diffrn_measured_fraction_theta_max 0.991
_diffrn_measurement_device '\k-geometry diffractometer triump Mo'
_diffrn_measurement_device_type 'Bruker D8 Venture triumph Mo'
_diffrn_measurement_method '\f and \w scans''
_diffrn_radiation_collimation '0.6 mm'
_diffrn_radiation_monochromator 'TRIUMPH curved crystal'
_diffrn_radiation_probe x-ray
_diffrn_radiation_type MoK\a
_diffrn_radiation_wavelength 0.71073
_diffrn_reflns_av_R_equivalents 0.0468
_diffrn_reflns_av_unetI/netI 0.0465
_diffrn_reflns_Laue_measured_fraction_full 0.998
_diffrn_reflns_Laue_measured_fraction_max 0.991
_diffrn_reflns_limit_h_max 14
_diffrn_reflns_limit_h_min -14
_diffrn_reflns_limit_k_max 39
_diffrn_reflns_limit_k_min -39
_diffrn_reflns_limit_l_max 20
_diffrn_reflns_limit_l_min -15
_diffrn_reflns_number 57058
_diffrn_reflns_point_group_measured_fraction_full 0.998
_diffrn_reflns_point_group_measured_fraction_max 0.991
_diffrn_reflns_theta_full 25.242
_diffrn_reflns_theta_max 25.462
_diffrn_reflns_theta_min 2.788
_diffrn_source 'X-ray tube'
_diffrn_source_target Mo
_diffrn_source_type 'Siemens KFF Mo 2K-90C'
_exptl_absorpt_coefficient_mu 2.595
_exptl_absorpt_correction_T_max 0.7452
_exptl_absorpt_correction_T_min 0.6852
_exptl_absorpt_correction_type multi-scan
_exptl_absorpt_process_details
'SADABS-2016/2 (Bruker,2016/2) was used for absorption correction. wR2(int) was 0.0721 before and 0.0557 after correction. The Ratio of minimum to maximum transmission is 0.9195. The \l/2 correction factor is Not present.'
_exptl_crystal_colour 'clear orange'
_exptl_crystal_colour_lustre clear
_exptl_crystal_colour_primary orange
_exptl_crystal_density_diffrn 1.281
_exptl_crystal_description prism
_exptl_crystal_F_000 2560
_exptl_crystal_size_max 0.15
_exptl_crystal_size_mid 0.13
_exptl_crystal_size_min 0.05
_refine_diff_density_max 1.843
_refine_diff_density_min -1.277
_refine_diff_density_rms 0.113
_refine_ls_extinction_method none
_refine_ls_goodness_of_fit_ref 1.027
_refine_ls_hydrogen_treatment constr
_refine_ls_matrix_type full
_refine_ls_number_parameters 643
_refine_ls_number_reflns 12046
_refine_ls_number_restraints 0
_refine_ls_restrained_S_all 1.027
_refine_ls_R_factor_all 0.0573
_refine_ls_R_factor_gt 0.0417
_refine_ls_shift/su_max 0.002
_refine_ls_shift/su_mean 0.000
_refine_ls_structure_factor_coef Fsqd
_refine_ls_weighting_details 'w=1/[\s^2^(Fo^2^)+(0.0293P)^2^+27.7394P] where P=(Fo^2^+2Fc^2^)/3'
_refine_ls_weighting_scheme calc
_refine_ls_wR_factor_gt 0.0847
_refine_ls_wR_factor_ref 0.0894
_reflns_Friedel_coverage 0.000
_reflns_number_gt 9746
_reflns_number_total 12046
_reflns_threshold_expression 'I > 2\s(I)'
_cod_data_source_file c9dt01921a2.cif
_cod_data_source_block Compound_4
_cod_depositor_comments 'Adding full bibliography for 7700435--7700436.cif.'
_cod_original_cell_volume 6562.7(10)
_cod_database_code 7700436
_shelx_shelxl_version_number 2018/3
_shelx_space_group_comment
;
The symmetry employed for this shelxl refinement is uniquely defined
by the following loop, which should always be used as a source of
symmetry information in preference to the above space-group names.
They are only intended as comments.
;
_olex2_refinement_description
;
1. Fixed Uiso
 At 1.2 times of:
  All C(H) groups, All C(H,H) groups
 At 1.5 times of:
  All C(H,H,H) groups
2.a Secondary CH2 refined with riding coordinates:
 C61(H61A,H61B)
2.b Aromatic/amide H refined with riding coordinates:
 C34(H34), C33(H33), C32(H32), C31(H31), C30(H30), C28(H28), C27(H27),
 C26(H26), C25(H25), C24(H24), C9(H9), C10(H10), C50(H50), C52(H52), C41(H41),
 C43(H43), C7(H7), C5(H5), C3(H3), C22(H22), C21(H21), C20(H20), C19(H19),
 C18(H18), C12(H12), C13(H13), C14(H14), C15(H15), C16(H16)
2.c Idealised Me refined as rotating group:
 C56(H56A,H56B,H56C), C54(H54A,H54B,H54C), C47(H47A,H47B,H47C), C45(H45A,H45B,
 H45C), C58(H58A,H58B,H58C), C59(H59A,H59B,H59C), C60(H60A,H60B,H60C), C36(H36A,
 H36B,H36C), C38(H38A,H38B,H38C), C37(H37A,H37B,H37C), C55(H55A,H55B,H55C),
 C46(H46A,H46B,H46C)
;
_olex2_diffrn_ambient_temperature_device 'Oxford Cryosystems'
_olex2_exptl_crystal_mounting_method 'The crystal was mounted on a mylar loop with oil'
_olex2_submission_special_instructions 'No special instructions were received'

loop_
_space_group_symop_operation_xyz
'x, y, z'
'-x+1/2, y+1/2, -z+1/2'
'-x, -y, -z'
'x-1/2, -y-1/2, z-1/2'

loop_
_atom_site_label
_atom_site_type_symbol
_atom_site_fract_x
_atom_site_fract_y
_atom_site_fract_z
_atom_site_U_iso_or_equiv
_atom_site_adp_type
_atom_site_occupancy
_atom_site_site_symmetry_order
_atom_site_calc_flag
_atom_site_refinement_flags_posn
Pt Pt 1.02439(2) 0.75616(2) 0.00928(2) 0.01673(6) Uani 1 1 d .
Fe Fe 0.80401(5) 0.65608(2) -0.05873(4) 0.01549(15) Uani 1 1 d .
Cl2 Cl 1.11957(10) 0.77476(4) 0.14245(7) 0.0248(3) Uani 1 1 d .
Cl1 Cl 1.18622(11) 0.77150(4) -0.03671(8) 0.0312(3) Uani 1 1 d .
Cl3 Cl 0.43057(15) 0.71887(6) 0.03916(12) 0.0603(5) Uani 1 1 d .
Cl4 Cl 0.26106(17) 0.65687(6) 0.04124(12) 0.0672(5) Uani 1 1 d .
P1 P 0.92817(10) 0.74192(4) -0.11750(7) 0.0158(2) Uani 1 1 d .
P2 P 0.86309(10) 0.74724(4) 0.04639(7) 0.0145(2) Uani 1 1 d .
C1 C 0.8079(4) 0.71326(14) -0.1076(3) 0.0145(10) Uani 1 1 d .
C2 C 0.7780(4) 0.71486(14) -0.0293(3) 0.0148(10) Uani 1 1 d .
C29 C 0.8586(4) 0.72949(14) 0.1480(3) 0.0180(10) Uani 1 1 d .
C34 C 0.9439(4) 0.70619(15) 0.1946(3) 0.0235(11) Uani 1 1 d .
H34 H 1.005645 0.698844 0.172741 0.028 Uiso 1 1 calc R
C33 C 0.9392(5) 0.69366(15) 0.2726(3) 0.0267(12) Uani 1 1 d .
H33 H 0.997930 0.677719 0.304391 0.032 Uiso 1 1 calc R
C32 C 0.8495(4) 0.70410(15) 0.3050(3) 0.0248(12) Uani 1 1 d .
H32 H 0.847275 0.695418 0.358934 0.030 Uiso 1 1 calc R
C31 C 0.7631(4) 0.72719(15) 0.2589(3) 0.0230(11) Uani 1 1 d .
H31 H 0.701303 0.734269 0.280899 0.028 Uiso 1 1 calc R
C30 C 0.7677(4) 0.73976(14) 0.1808(3) 0.0199(10) Uani 1 1 d .
H30 H 0.708667 0.755555 0.148912 0.024 Uiso 1 1 calc R
C23 C 0.7874(4) 0.79574(14) 0.0343(3) 0.0169(10) Uani 1 1 d .
C28 C 0.6758(4) 0.79865(16) -0.0052(3) 0.0264(12) Uani 1 1 d .
H28 H 0.635427 0.774834 -0.026773 0.032 Uiso 1 1 calc R
C27 C 0.6240(5) 0.83588(17) -0.0131(3) 0.0301(13) Uani 1 1 d .
H27 H 0.547590 0.837661 -0.040391 0.036 Uiso 1 1 calc R
C26 C 0.6804(5) 0.87053(17) 0.0177(3) 0.0315(13) Uani 1 1 d .
H26 H 0.643364 0.896173 0.011876 0.038 Uiso 1 1 calc R
C25 C 0.7915(5) 0.86802(17) 0.0572(4) 0.0424(16) Uani 1 1 d .
H25 H 0.831417 0.891962 0.078562 0.051 Uiso 1 1 calc R
C24 C 0.8441(5) 0.83069(16) 0.0655(4) 0.0324(13) Uani 1 1 d .
H24 H 0.920392 0.828976 0.093094 0.039 Uiso 1 1 calc R
C8 C 0.8712(4) 0.60299(14) -0.1012(3) 0.0227(11) Uani 1 1 d .
C9 C 0.9557(4) 0.63020(14) -0.0591(3) 0.0181(10) Uani 1 1 d .
H9 H 1.010520 0.642819 -0.082299 0.022 Uiso 1 1 calc R
C10 C 0.9447(4) 0.63528(14) 0.0220(3) 0.0176(10) Uani 1 1 d .
H10 H 0.991473 0.651714 0.062739 0.021 Uiso 1 1 calc R
C6 C 0.8518(4) 0.61185(14) 0.0340(3) 0.0187(10) Uani 1 1 d .
B B 0.8316(5) 0.59025(17) 0.1129(4) 0.0216(12) Uani 1 1 d .
C48 C 0.9361(4) 0.57876(15) 0.1828(3) 0.0225(11) Uani 1 1 d .
C49 C 0.9325(5) 0.58126(16) 0.2667(3) 0.0297(13) Uani 1 1 d .
C50 C 1.0259(5) 0.57149(17) 0.3275(3) 0.0366(14) Uani 1 1 d .
H50 H 1.022536 0.574468 0.383525 0.044 Uiso 1 1 calc R
C52 C 1.1256(5) 0.55281(15) 0.2292(3) 0.0301(13) Uani 1 1 d .
H52 H 1.190551 0.542082 0.215833 0.036 Uiso 1 1 calc R
C53 C 1.0351(4) 0.56311(14) 0.1655(3) 0.0227(11) Uani 1 1 d .
C56 C 1.0509(4) 0.55344(16) 0.0797(3) 0.0274(12) Uani 1 1 d .
H56A H 0.978073 0.551208 0.041147 0.041 Uiso 1 1 calc GR
H56B H 1.090962 0.527532 0.081096 0.041 Uiso 1 1 calc GR
H56C H 1.093750 0.575351 0.061677 0.041 Uiso 1 1 calc GR
C54 C 0.8305(5) 0.59450(18) 0.2940(3) 0.0371(14) Uani 1 1 d .
H54A H 0.770882 0.574554 0.275180 0.056 Uiso 1 1 calc GR
H54B H 0.806491 0.621326 0.270295 0.056 Uiso 1 1 calc GR
H54C H 0.847480 0.596263 0.354325 0.056 Uiso 1 1 calc GR
C39 C 0.7118(4) 0.57269(15) 0.1126(3) 0.0226(11) Uani 1 1 d .
C40 C 0.6228(4) 0.59721(16) 0.1226(3) 0.0259(12) Uani 1 1 d .
C41 C 0.5199(4) 0.57991(18) 0.1210(3) 0.0304(13) Uani 1 1 d .
H41 H 0.461164 0.597175 0.128195 0.036 Uiso 1 1 calc R
C43 C 0.5871(5) 0.51453(18) 0.0990(4) 0.0377(14) Uani 1 1 d .
H43 H 0.574919 0.486083 0.089840 0.045 Uiso 1 1 calc R
C44 C 0.6928(4) 0.53046(16) 0.1015(3) 0.0268(12) Uani 1 1 d .
C47 C 0.7849(5) 0.50181(16) 0.0915(4) 0.0367(14) Uani 1 1 d .
H47A H 0.846433 0.503405 0.140517 0.055 Uiso 1 1 calc GR
H47B H 0.811408 0.509709 0.042669 0.055 Uiso 1 1 calc GR
H47C H 0.756475 0.473763 0.084799 0.055 Uiso 1 1 calc GR
C45 C 0.6376(5) 0.64190(16) 0.1421(3) 0.0318(13) Uani 1 1 d .
H45A H 0.707676 0.651333 0.130737 0.048 Uiso 1 1 calc GR
H45B H 0.639004 0.646342 0.200528 0.048 Uiso 1 1 calc GR
H45C H 0.575615 0.657226 0.107917 0.048 Uiso 1 1 calc GR
C7 C 0.8050(4) 0.59361(14) -0.0452(3) 0.0194(10) Uani 1 1 d .
H7 H 0.739149 0.577594 -0.057815 0.023 Uiso 1 1 calc R
C57 C 0.8695(5) 0.58238(15) -0.1835(3) 0.0273(12) Uani 1 1 d .
C58 C 0.8554(5) 0.61272(16) -0.2538(3) 0.0305(13) Uani 1 1 d .
H58A H 0.908670 0.635131 -0.238001 0.046 Uiso 1 1 calc GR
H58B H 0.779600 0.623662 -0.266091 0.046 Uiso 1 1 calc GR
H58C H 0.868885 0.598997 -0.302829 0.046 Uiso 1 1 calc GR
C59 C 0.9825(5) 0.56090(18) -0.1727(4) 0.0400(15) Uani 1 1 d .
H59A H 0.996926 0.544305 -0.122379 0.060 Uiso 1 1 calc GR
H59B H 1.041219 0.581420 -0.168437 0.060 Uiso 1 1 calc GR
H59C H 0.981296 0.543260 -0.220409 0.060 Uiso 1 1 calc GR
C60 C 0.7794(5) 0.54972(17) -0.2026(3) 0.0372(14) Uani 1 1 d .
H60A H 0.793100 0.529218 -0.158549 0.056 Uiso 1 1 calc GR
H60B H 0.780631 0.536558 -0.255205 0.056 Uiso 1 1 calc GR
H60C H 0.706619 0.562378 -0.206383 0.056 Uiso 1 1 calc GR
C5 C 0.7244(4) 0.68934(14) -0.1608(3) 0.0191(10) Uani 1 1 d .
H5 H 0.722935 0.682820 -0.216576 0.023 Uiso 1 1 calc R
C4 C 0.6438(4) 0.67682(15) -0.1175(3) 0.0213(11) Uani 1 1 d .
C3 C 0.6767(4) 0.69227(14) -0.0362(3) 0.0180(10) Uani 1 1 d .
H3 H 0.638362 0.688380 0.006410 0.022 Uiso 1 1 calc R
C35 C 0.5339(4) 0.65585(16) -0.1555(3) 0.0290(12) Uani 1 1 d .
C36 C 0.4959(4) 0.62812(17) -0.0932(3) 0.0333(13) Uani 1 1 d .
H36A H 0.487177 0.644399 -0.045733 0.050 Uiso 1 1 calc GR
H36B H 0.551580 0.606753 -0.074520 0.050 Uiso 1 1 calc GR
H36C H 0.424616 0.615479 -0.119423 0.050 Uiso 1 1 calc GR
C38 C 0.4508(4) 0.69027(19) -0.1822(4) 0.0432(16) Uani 1 1 d .
H38A H 0.440065 0.704962 -0.133433 0.065 Uiso 1 1 calc GR
H38B H 0.379610 0.678850 -0.212325 0.065 Uiso 1 1 calc GR
H38C H 0.479016 0.709161 -0.218146 0.065 Uiso 1 1 calc GR
C37 C 0.5416(5) 0.63051(19) -0.2308(4) 0.0413(15) Uani 1 1 d .
H37A H 0.597951 0.609158 -0.214328 0.062 Uiso 1 1 calc GR
H37B H 0.562434 0.648239 -0.272150 0.062 Uiso 1 1 calc GR
H37C H 0.469384 0.617856 -0.254322 0.062 Uiso 1 1 calc GR
C22 C 0.7680(4) 0.80002(15) -0.1947(3) 0.0241(11) Uani 1 1 d .
H22 H 0.712311 0.781003 -0.188912 0.029 Uiso 1 1 calc R
C21 C 0.7380(5) 0.83820(16) -0.2296(3) 0.0299(12) Uani 1 1 d .
H21 H 0.661770 0.845261 -0.247811 0.036 Uiso 1 1 calc R
C20 C 0.8192(5) 0.86581(16) -0.2376(3) 0.0344(14) Uani 1 1 d .
H20 H 0.798471 0.891892 -0.261191 0.041 Uiso 1 1 calc R
C19 C 0.9304(5) 0.85582(16) -0.2116(3) 0.0303(13) Uani 1 1 d .
H19 H 0.985721 0.874873 -0.217956 0.036 Uiso 1 1 calc R
C18 C 0.9610(4) 0.81812(15) -0.1764(3) 0.0248(11) Uani 1 1 d .
H18 H 1.037393 0.811348 -0.157643 0.030 Uiso 1 1 calc R
C11 C 0.9921(4) 0.71611(14) -0.1908(3) 0.0198(11) Uani 1 1 d .
C12 C 1.0907(4) 0.69426(15) -0.1654(3) 0.0251(12) Uani 1 1 d .
H12 H 1.128753 0.694145 -0.108842 0.030 Uiso 1 1 calc R
C13 C 1.1331(5) 0.67270(16) -0.2226(4) 0.0366(15) Uani 1 1 d .
H13 H 1.198970 0.657032 -0.205016 0.044 Uiso 1 1 calc R
C14 C 1.0807(6) 0.67386(18) -0.3042(4) 0.0430(17) Uani 1 1 d .
H14 H 1.110887 0.659371 -0.343332 0.052 Uiso 1 1 calc R
C15 C 0.9845(6) 0.69586(18) -0.3300(3) 0.0398(16) Uani 1 1 d .
H15 H 0.948620 0.696564 -0.386913 0.048 Uiso 1 1 calc R
C16 C 0.9393(5) 0.71707(15) -0.2737(3) 0.0267(12) Uani 1 1 d .
H16 H 0.872513 0.732170 -0.291859 0.032 Uiso 1 1 calc R
C61 C 0.3292(6) 0.6998(2) 0.0900(4) 0.0503(17) Uani 1 1 d .
H61A H 0.365962 0.692696 0.147645 0.060 Uiso 1 1 calc R
H61B H 0.273858 0.721440 0.091543 0.060 Uiso 1 1 calc R
C17 C 0.8790(4) 0.78990(14) -0.1686(3) 0.0174(10) Uani 1 1 d .
C51 C 1.1239(5) 0.55764(17) 0.3106(4) 0.0394(15) Uani 1 1 d .
C42 C 0.4996(5) 0.53865(19) 0.1094(3) 0.0361(14) Uani 1 1 d .
C55 C 1.2251(6) 0.5473(2) 0.3777(4) 0.061(2) Uani 1 1 d .
H55A H 1.201645 0.535517 0.424969 0.092 Uiso 1 1 calc GR
H55B H 1.268165 0.572260 0.395135 0.092 Uiso 1 1 calc GR
H55C H 1.271276 0.527598 0.356670 0.092 Uiso 1 1 calc GR
C46 C 0.3882(5) 0.5201(2) 0.1116(4) 0.0541(19) Uani 1 1 d .
H46A H 0.328954 0.539736 0.089531 0.081 Uiso 1 1 calc GR
H46B H 0.386978 0.513308 0.168629 0.081 Uiso 1 1 calc GR
H46C H 0.376575 0.495211 0.077951 0.081 Uiso 1 1 calc GR

loop_
_atom_site_aniso_label
_atom_site_aniso_U_11
_atom_site_aniso_U_22
_atom_site_aniso_U_33
_atom_site_aniso_U_23
_atom_site_aniso_U_13
_atom_site_aniso_U_12
Pt 0.01434(10) 0.02508(10) 0.01119(9) -0.00261(8) 0.00386(7) -0.00360(8)
Fe 0.0132(3) 0.0193(4) 0.0138(3) 0.0031(3) 0.0028(3) -0.0026(3)
Cl2 0.0197(6) 0.0385(7) 0.0143(6) -0.0063(5) 0.0001(5) -0.0016(5)
Cl1 0.0218(7) 0.0500(8) 0.0247(7) -0.0096(6) 0.0111(6) -0.0162(6)
Cl3 0.0526(11) 0.0663(12) 0.0645(12) -0.0036(9) 0.0186(9) 0.0171(9)
Cl4 0.0672(13) 0.0663(12) 0.0593(12) -0.0017(9) -0.0032(10) 0.0012(10)
P1 0.0157(6) 0.0214(6) 0.0112(6) -0.0013(5) 0.0048(5) -0.0049(5)
P2 0.0134(6) 0.0203(7) 0.0114(6) 0.0018(5) 0.0059(5) 0.0017(5)
C1 0.012(2) 0.020(2) 0.011(2) 0.0022(18) 0.0022(19) 0.0004(19)
C2 0.008(2) 0.022(3) 0.014(2) 0.0031(18) 0.0021(19) 0.0024(18)
C29 0.024(3) 0.018(2) 0.014(2) 0.0009(18) 0.007(2) 0.000(2)
C34 0.025(3) 0.029(3) 0.019(3) 0.000(2) 0.009(2) 0.007(2)
C33 0.033(3) 0.026(3) 0.020(3) 0.009(2) 0.005(2) 0.011(2)
C32 0.037(3) 0.027(3) 0.012(3) 0.000(2) 0.011(2) -0.003(2)
C31 0.030(3) 0.023(3) 0.020(3) 0.000(2) 0.013(2) 0.003(2)
C30 0.024(3) 0.015(2) 0.024(3) 0.004(2) 0.012(2) 0.001(2)
C23 0.023(3) 0.021(3) 0.009(2) 0.0023(18) 0.007(2) 0.005(2)
C28 0.031(3) 0.032(3) 0.014(3) -0.005(2) 0.002(2) 0.007(2)
C27 0.032(3) 0.044(4) 0.013(3) -0.002(2) 0.002(2) 0.015(3)
C26 0.037(3) 0.027(3) 0.032(3) 0.010(2) 0.012(3) 0.014(3)
C25 0.042(4) 0.020(3) 0.064(4) 0.001(3) 0.011(3) 0.003(3)
C24 0.024(3) 0.026(3) 0.047(4) 0.006(3) 0.006(3) 0.001(2)
C8 0.029(3) 0.014(2) 0.026(3) 0.003(2) 0.009(2) 0.000(2)
C9 0.018(3) 0.019(3) 0.018(3) 0.0042(19) 0.006(2) 0.000(2)
C10 0.016(2) 0.020(3) 0.017(3) 0.0032(19) 0.005(2) 0.001(2)
C6 0.018(3) 0.018(2) 0.020(3) 0.0031(19) 0.003(2) 0.003(2)
B 0.024(3) 0.021(3) 0.023(3) 0.001(2) 0.013(3) 0.000(2)
C48 0.028(3) 0.020(3) 0.019(3) 0.007(2) 0.003(2) -0.004(2)
C49 0.036(3) 0.027(3) 0.025(3) 0.007(2) 0.005(3) -0.002(2)
C50 0.055(4) 0.030(3) 0.023(3) 0.001(2) 0.004(3) 0.004(3)
C52 0.027(3) 0.019(3) 0.036(3) -0.002(2) -0.009(3) 0.001(2)
C53 0.023(3) 0.018(3) 0.024(3) 0.002(2) 0.001(2) -0.003(2)
C56 0.026(3) 0.026(3) 0.030(3) 0.008(2) 0.006(2) 0.003(2)
C54 0.045(4) 0.047(4) 0.019(3) 0.006(2) 0.008(3) -0.001(3)
C39 0.024(3) 0.027(3) 0.017(3) 0.009(2) 0.006(2) 0.000(2)
C40 0.030(3) 0.031(3) 0.018(3) 0.008(2) 0.010(2) -0.005(2)
C41 0.018(3) 0.050(4) 0.022(3) 0.000(2) 0.004(2) 0.002(2)
C43 0.032(3) 0.036(3) 0.047(4) -0.006(3) 0.014(3) -0.015(3)
C44 0.020(3) 0.036(3) 0.026(3) 0.005(2) 0.008(2) 0.000(2)
C47 0.035(4) 0.025(3) 0.050(4) 0.000(3) 0.009(3) -0.003(2)
C45 0.036(3) 0.034(3) 0.029(3) 0.009(2) 0.017(3) 0.005(3)
C7 0.022(3) 0.015(2) 0.020(3) 0.0051(19) 0.003(2) -0.004(2)
C57 0.036(3) 0.024(3) 0.024(3) -0.003(2) 0.010(2) -0.007(2)
C58 0.038(3) 0.029(3) 0.028(3) -0.002(2) 0.014(3) -0.006(2)
C59 0.048(4) 0.037(3) 0.036(3) -0.008(3) 0.011(3) 0.009(3)
C60 0.053(4) 0.032(3) 0.030(3) -0.009(2) 0.014(3) -0.013(3)
C5 0.017(3) 0.023(3) 0.014(2) 0.0033(19) -0.003(2) -0.002(2)
C4 0.012(2) 0.021(3) 0.029(3) 0.010(2) 0.000(2) 0.000(2)
C3 0.012(2) 0.023(3) 0.019(3) 0.005(2) 0.003(2) 0.0020(19)
C35 0.019(3) 0.035(3) 0.029(3) 0.009(2) -0.003(2) -0.007(2)
C36 0.023(3) 0.037(3) 0.038(3) 0.010(3) 0.003(3) -0.011(2)
C38 0.017(3) 0.050(4) 0.057(4) 0.017(3) -0.005(3) -0.010(3)
C37 0.030(3) 0.055(4) 0.035(3) -0.007(3) -0.001(3) -0.018(3)
C22 0.028(3) 0.026(3) 0.019(3) 0.001(2) 0.007(2) -0.009(2)
C21 0.024(3) 0.029(3) 0.035(3) 0.009(2) 0.002(2) 0.002(2)
C20 0.046(4) 0.018(3) 0.040(3) 0.005(2) 0.013(3) -0.003(3)
C19 0.033(3) 0.023(3) 0.037(3) 0.003(2) 0.012(3) -0.009(2)
C18 0.027(3) 0.026(3) 0.024(3) 0.000(2) 0.009(2) -0.006(2)
C11 0.021(3) 0.020(3) 0.023(3) -0.001(2) 0.013(2) -0.006(2)
C12 0.021(3) 0.022(3) 0.036(3) -0.003(2) 0.015(2) -0.012(2)
C13 0.033(3) 0.022(3) 0.064(4) -0.006(3) 0.032(3) -0.009(2)
C14 0.062(5) 0.030(3) 0.052(4) -0.017(3) 0.046(4) -0.018(3)
C15 0.067(5) 0.037(3) 0.021(3) -0.011(2) 0.023(3) -0.021(3)
C16 0.041(3) 0.024(3) 0.018(3) 0.001(2) 0.012(2) -0.010(2)
C61 0.053(4) 0.057(4) 0.039(4) 0.000(3) 0.008(3) 0.013(3)
C17 0.022(3) 0.021(3) 0.010(2) -0.0006(18) 0.008(2) -0.005(2)
C51 0.047(4) 0.031(3) 0.030(3) -0.009(2) -0.012(3) 0.010(3)
C42 0.023(3) 0.055(4) 0.033(3) -0.004(3) 0.013(3) -0.012(3)
C55 0.068(5) 0.063(5) 0.035(4) -0.017(3) -0.026(4) 0.028(4)
C46 0.029(4) 0.077(5) 0.060(5) -0.018(4) 0.017(3) -0.021(3)

loop_
_atom_type_symbol
_atom_type_description
_atom_type_scat_dispersion_real
_atom_type_scat_dispersion_imag
_atom_type_scat_source
C C 0.0033 0.0016 'International Tables Vol C Tables 4.2.6.8 and 6.1.1.4'
H H 0.0000 0.0000 'International Tables Vol C Tables 4.2.6.8 and 6.1.1.4'
B B 0.0013 0.0007 'International Tables Vol C Tables 4.2.6.8 and 6.1.1.4'
Cl Cl 0.1484 0.1585 'International Tables Vol C Tables 4.2.6.8 and 6.1.1.4'
Fe Fe 0.3463 0.8444 'International Tables Vol C Tables 4.2.6.8 and 6.1.1.4'
P P 0.1023 0.0942 'International Tables Vol C Tables 4.2.6.8 and 6.1.1.4'
Pt Pt -1.7033 8.3905 'International Tables Vol C Tables 4.2.6.8 and 6.1.1.4'

loop_
_geom_angle_atom_site_label_1
_geom_angle_atom_site_label_2
_geom_angle_atom_site_label_3
_geom_angle
Cl2 Pt Cl1 88.57(4)
P1 Pt Cl2 176.56(5)
P1 Pt Cl1 92.46(4)
P1 Pt P2 85.46(4)
P2 Pt Cl2 93.20(4)
P2 Pt Cl1 174.26(5)
C1 Fe C8 124.76(18)
C1 Fe C9 105.63(18)
C1 Fe C10 118.01(18)
C1 Fe C6 153.51(18)
C1 Fe C7 162.35(18)
C1 Fe C5 40.64(18)
C1 Fe C4 68.11(18)
C1 Fe C3 68.82(18)
C2 Fe C1 41.33(17)
C2 Fe C8 162.79(18)
C2 Fe C9 125.89(18)
C2 Fe C10 108.28(18)
C2 Fe C6 120.57(18)
C2 Fe C7 155.90(18)
C2 Fe C5 68.15(18)
C2 Fe C4 67.82(18)
C2 Fe C3 40.97(17)
C9 Fe C8 39.92(19)
C9 Fe C6 67.55(18)
C9 Fe C5 118.33(19)
C9 Fe C4 152.82(19)
C9 Fe C3 165.05(19)
C10 Fe C8 66.93(19)
C10 Fe C9 39.78(18)
C10 Fe C6 40.38(18)
C10 Fe C7 67.40(19)
C10 Fe C5 152.07(18)
C10 Fe C4 166.74(19)
C10 Fe C3 129.40(18)
C6 Fe C8 67.38(18)
C6 Fe C4 129.57(18)
C7 Fe C8 39.50(18)
C7 Fe C9 67.01(19)
C7 Fe C6 40.56(18)
C7 Fe C5 127.14(19)
C7 Fe C4 110.61(19)
C7 Fe C3 122.23(19)
C5 Fe C8 107.83(19)
C5 Fe C6 165.44(19)
C5 Fe C4 39.77(18)
C5 Fe C3 67.13(19)
C4 Fe C8 120.6(2)
C3 Fe C8 154.55(19)
C3 Fe C6 110.86(18)
C3 Fe C4 39.52(19)
C1 P1 Pt 107.09(15)
C1 P1 C11 108.6(2)
C1 P1 C17 107.4(2)
C11 P1 Pt 121.23(17)
C11 P1 C17 103.7(2)
C17 P1 Pt 108.10(15)
C2 P2 Pt 107.34(15)
C2 P2 C29 109.2(2)
C2 P2 C23 103.5(2)
C29 P2 Pt 121.67(17)
C29 P2 C23 104.9(2)
C23 P2 Pt 108.79(16)
P1 C1 Fe 127.6(2)
C2 C1 Fe 68.7(3)
C2 C1 P1 117.2(3)
C5 C1 Fe 70.4(3)
C5 C1 P1 136.3(4)
C5 C1 C2 106.4(4)
P2 C2 Fe 129.2(2)
C1 C2 Fe 69.9(3)
C1 C2 P2 115.3(3)
C3 C2 Fe 71.2(3)
C3 C2 P2 136.1(4)
C3 C2 C1 108.1(4)
C34 C29 P2 121.2(4)
C34 C29 C30 119.3(4)
C30 C29 P2 119.5(4)
C29 C34 H34 120.0
C33 C34 C29 119.9(5)
C33 C34 H34 120.0
C34 C33 H33 119.7
C34 C33 C32 120.6(5)
C32 C33 H33 119.7
C33 C32 H32 119.9
C33 C32 C31 120.2(4)
C31 C32 H32 119.9
C32 C31 H31 120.4
C30 C31 C32 119.3(5)
C30 C31 H31 120.4
C29 C30 H30 119.7
C31 C30 C29 120.7(5)
C31 C30 H30 119.7
C28 C23 P2 122.6(4)
C24 C23 P2 118.4(4)
C24 C23 C28 119.0(5)
C23 C28 H28 120.0
C27 C28 C23 119.9(5)
C27 C28 H28 120.0
C28 C27 H27 119.5
C26 C27 C28 121.0(5)
C26 C27 H27 119.5
C27 C26 H26 120.2
C27 C26 C25 119.6(5)
C25 C26 H26 120.2
C26 C25 H25 120.1
C24 C25 C26 119.7(5)
C24 C25 H25 120.1
C23 C24 H24 119.6
C25 C24 C23 120.8(5)
C25 C24 H24 119.6
C9 C8 Fe 67.8(3)
C9 C8 C57 125.1(4)
C7 C8 Fe 67.9(3)
C7 C8 C9 106.3(4)
C7 C8 C57 127.6(4)
C57 C8 Fe 137.7(4)
Fe C9 H9 124.0
C8 C9 Fe 72.2(3)
C8 C9 H9 125.5
C10 C9 Fe 69.8(3)
C10 C9 C8 108.9(4)
C10 C9 H9 125.5
Fe C10 H10 124.3
C9 C10 Fe 70.4(3)
C9 C10 H10 125.3
C9 C10 C6 109.4(4)
C6 C10 Fe 71.6(3)
C6 C10 H10 125.3
C10 C6 Fe 68.0(3)
C10 C6 B 130.5(4)
C10 C6 C7 104.9(4)
B C6 Fe 149.1(4)
C7 C6 Fe 68.1(3)
C7 C6 B 118.3(4)
C6 B C48 117.8(4)
C6 B C39 119.5(4)
C48 B C39 121.5(4)
C49 C48 B 120.7(5)
C49 C48 C53 116.7(5)
C53 C48 B 122.5(4)
C48 C49 C54 122.7(5)
C50 C49 C48 119.9(5)
C50 C49 C54 117.5(5)
C49 C50 H50 118.4
C51 C50 C49 123.2(5)
C51 C50 H50 118.4
C53 C52 H52 118.9
C51 C52 H52 118.9
C51 C52 C53 122.1(5)
C48 C53 C56 124.9(4)
C52 C53 C48 120.8(5)
C52 C53 C56 114.2(5)
C53 C56 H56A 109.5
C53 C56 H56B 109.5
C53 C56 H56C 109.5
H56A C56 H56B 109.5
H56A C56 H56C 109.5
H56B C56 H56C 109.5
C49 C54 H54A 109.5
C49 C54 H54B 109.5
C49 C54 H54C 109.5
H54A C54 H54B 109.5
H54A C54 H54C 109.5
H54B C54 H54C 109.5
C40 C39 B 123.3(4)
C40 C39 C44 117.8(5)
C44 C39 B 118.8(4)
C39 C40 C45 121.6(5)
C41 C40 C39 120.4(5)
C41 C40 C45 117.8(5)
C40 C41 H41 118.7
C42 C41 C40 122.6(5)
C42 C41 H41 118.7
C44 C43 H43 118.8
C42 C43 H43 118.8
C42 C43 C44 122.5(5)
C39 C44 C47 121.1(5)
C43 C44 C39 119.7(5)
C43 C44 C47 119.2(5)
C44 C47 H47A 109.5
C44 C47 H47B 109.5
C44 C47 H47C 109.5
H47A C47 H47B 109.5
H47A C47 H47C 109.5
H47B C47 H47C 109.5
C40 C45 H45A 109.5
C40 C45 H45B 109.5
C40 C45 H45C 109.5
H45A C45 H45B 109.5
H45A C45 H45C 109.5
H45B C45 H45C 109.5
Fe C7 H7 122.8
C8 C7 Fe 72.6(3)
C8 C7 C6 110.1(4)
C8 C7 H7 124.9
C6 C7 Fe 71.3(3)
C6 C7 H7 124.9
C8 C57 C59 106.0(4)
C58 C57 C8 112.4(4)
C58 C57 C59 109.2(4)
C58 C57 C60 110.5(5)
C60 C57 C8 110.8(4)
C60 C57 C59 107.7(5)
C57 C58 H58A 109.5
C57 C58 H58B 109.5
C57 C58 H58C 109.5
H58A C58 H58B 109.5
H58A C58 H58C 109.5
H58B C58 H58C 109.5
C57 C59 H59A 109.5
C57 C59 H59B 109.5
C57 C59 H59C 109.5
H59A C59 H59B 109.5
H59A C59 H59C 109.5
H59B C59 H59C 109.5
C57 C60 H60A 109.5
C57 C60 H60B 109.5
C57 C60 H60C 109.5
H60A C60 H60B 109.5
H60A C60 H60C 109.5
H60B C60 H60C 109.5
Fe C5 H5 125.7
C1 C5 Fe 68.9(3)
C1 C5 H5 125.2
C4 C5 Fe 71.7(3)
C4 C5 C1 109.5(4)
C4 C5 H5 125.2
C5 C4 Fe 68.5(3)
C5 C4 C35 125.6(5)
C3 C4 Fe 68.9(3)
C3 C4 C5 107.7(4)
C3 C4 C35 126.1(4)
C35 C4 Fe 134.4(4)
Fe C3 H3 126.2
C2 C3 Fe 67.9(3)
C2 C3 H3 125.9
C4 C3 Fe 71.6(3)
C4 C3 C2 108.2(4)
C4 C3 H3 125.9
C4 C35 C36 111.7(4)
C4 C35 C37 111.5(4)
C38 C35 C4 105.4(4)
C38 C35 C36 110.1(5)
C38 C35 C37 109.2(5)
C37 C35 C36 108.9(5)
C35 C36 H36A 109.5
C35 C36 H36B 109.5
C35 C36 H36C 109.5
H36A C36 H36B 109.5
H36A C36 H36C 109.5
H36B C36 H36C 109.5
C35 C38 H38A 109.5
C35 C38 H38B 109.5
C35 C38 H38C 109.5
H38A C38 H38B 109.5
H38A C38 H38C 109.5
H38B C38 H38C 109.5
C35 C37 H37A 109.5
C35 C37 H37B 109.5
C35 C37 H37C 109.5
H37A C37 H37B 109.5
H37A C37 H37C 109.5
H37B C37 H37C 109.5
C21 C22 H22 120.1
C17 C22 H22 120.1
C17 C22 C21 119.7(5)
C22 C21 H21 120.0
C20 C21 C22 120.0(5)
C20 C21 H21 120.0
C21 C20 H20 119.7
C21 C20 C19 120.5(5)
C19 C20 H20 119.7
C20 C19 H19 120.0
C18 C19 C20 120.0(5)
C18 C19 H19 120.0
C19 C18 H18 120.1
C19 C18 C17 119.7(5)
C17 C18 H18 120.1
C12 C11 P1 121.5(4)
C16 C11 P1 119.0(4)
C16 C11 C12 119.5(5)
C11 C12 H12 120.1
C13 C12 C11 119.8(5)
C13 C12 H12 120.1
C12 C13 H13 119.8
C14 C13 C12 120.3(6)
C14 C13 H13 119.8
C13 C14 H14 119.9
C13 C14 C15 120.2(5)
C15 C14 H14 119.9
C14 C15 H15 119.7
C14 C15 C16 120.6(6)
C16 C15 H15 119.7
C11 C16 C15 119.6(6)
C11 C16 H16 120.2
C15 C16 H16 120.2
Cl3 C61 H61A 109.1
Cl3 C61 H61B 109.1
Cl4 C61 Cl3 112.3(4)
Cl4 C61 H61A 109.1
Cl4 C61 H61B 109.1
H61A C61 H61B 107.9
C22 C17 P1 123.6(4)
C22 C17 C18 120.1(5)
C18 C17 P1 116.2(4)
C50 C51 C55 122.5(6)
C52 C51 C50 117.1(5)
C52 C51 C55 120.4(6)
C41 C42 C43 117.0(5)
C41 C42 C46 121.8(6)
C43 C42 C46 121.1(6)
C51 C55 H55A 109.5
C51 C55 H55B 109.5
C51 C55 H55C 109.5
H55A C55 H55B 109.5
H55A C55 H55C 109.5
H55B C55 H55C 109.5
C42 C46 H46A 109.5
C42 C46 H46B 109.5
C42 C46 H46C 109.5
H46A C46 H46B 109.5
H46A C46 H46C 109.5
H46B C46 H46C 109.5

loop_
_geom_bond_atom_site_label_1
_geom_bond_atom_site_label_2
_geom_bond_distance
Pt Cl2 2.3383(12)
Pt Cl1 2.3581(12)
Pt P1 2.2199(12)
Pt P2 2.2411(12)
Fe C1 2.046(4)
Fe C2 2.030(5)
Fe C8 2.118(5)
Fe C9 2.060(5)
Fe C10 2.052(5)
Fe C6 2.100(5)
Fe C7 2.057(5)
Fe C5 2.066(5)
Fe C4 2.108(5)
Fe C3 2.073(5)
Cl3 C61 1.782(7)
Cl4 C61 1.739(7)
P1 C1 1.799(5)
P1 C11 1.811(5)
P1 C17 1.822(5)
P2 C2 1.790(5)
P2 C29 1.803(5)
P2 C23 1.830(5)
C1 C2 1.438(6)
C1 C5 1.428(6)
C2 C3 1.437(6)
C29 C34 1.384(7)
C29 C30 1.401(6)
C34 H34 0.9500
C34 C33 1.377(7)
C33 H33 0.9500
C33 C32 1.384(7)
C32 H32 0.9500
C32 C31 1.386(7)
C31 H31 0.9500
C31 C30 1.379(7)
C30 H30 0.9500
C23 C28 1.387(7)
C23 C24 1.379(7)
C28 H28 0.9500
C28 C27 1.369(7)
C27 H27 0.9500
C27 C26 1.368(8)
C26 H26 0.9500
C26 C25 1.382(8)
C25 H25 0.9500
C25 C24 1.376(7)
C24 H24 0.9500
C8 C9 1.427(7)
C8 C7 1.412(7)
C8 C57 1.524(7)
C9 H9 0.9500
C9 C10 1.399(6)
C10 H10 0.9500
C10 C6 1.434(6)
C6 B 1.563(7)
C6 C7 1.442(7)
B C48 1.571(8)
B C39 1.589(7)
C48 C49 1.412(7)
C48 C53 1.417(7)
C49 C50 1.386(8)
C49 C54 1.502(8)
C50 H50 0.9500
C50 C51 1.382(8)
C52 H52 0.9500
C52 C53 1.393(7)
C52 C51 1.371(8)
C53 C56 1.520(7)
C56 H56A 0.9800
C56 H56B 0.9800
C56 H56C 0.9800
C54 H54A 0.9800
C54 H54B 0.9800
C54 H54C 0.9800
C39 C40 1.403(7)
C39 C44 1.407(7)
C40 C41 1.387(7)
C40 C45 1.501(7)
C41 H41 0.9500
C41 C42 1.379(8)
C43 H43 0.9500
C43 C44 1.400(7)
C43 C42 1.382(8)
C44 C47 1.514(7)
C47 H47A 0.9800
C47 H47B 0.9800
C47 H47C 0.9800
C45 H45A 0.9800
C45 H45B 0.9800
C45 H45C 0.9800
C7 H7 0.9500
C57 C58 1.515(7)
C57 C59 1.537(8)
C57 C60 1.523(7)
C58 H58A 0.9800
C58 H58B 0.9800
C58 H58C 0.9800
C59 H59A 0.9800
C59 H59B 0.9800
C59 H59C 0.9800
C60 H60A 0.9800
C60 H60B 0.9800
C60 H60C 0.9800
C5 H5 0.9500
C5 C4 1.420(7)
C4 C3 1.414(7)
C4 C35 1.523(7)
C3 H3 0.9500
C35 C36 1.534(7)
C35 C38 1.521(8)
C35 C37 1.526(8)
C36 H36A 0.9800
C36 H36B 0.9800
C36 H36C 0.9800
C38 H38A 0.9800
C38 H38B 0.9800
C38 H38C 0.9800
C37 H37A 0.9800
C37 H37B 0.9800
C37 H37C 0.9800
C22 H22 0.9500
C22 C21 1.391(7)
C22 C17 1.381(7)
C21 H21 0.9500
C21 C20 1.380(7)
C20 H20 0.9500
C20 C19 1.381(8)
C19 H19 0.9500
C19 C18 1.381(7)
C18 H18 0.9500
C18 C17 1.400(7)
C11 C12 1.392(7)
C11 C16 1.384(7)
C12 H12 0.9500
C12 C13 1.385(7)
C13 H13 0.9500
C13 C14 1.364(9)
C14 H14 0.9500
C14 C15 1.371(9)
C15 H15 0.9500
C15 C16 1.385(7)
C16 H16 0.9500
C61 H61A 0.9900
C61 H61B 0.9900
C51 C55 1.511(8)
C42 C46 1.514(8)
C55 H55A 0.9800
C55 H55B 0.9800
C55 H55C 0.9800
C46 H46A 0.9800
C46 H46B 0.9800
C46 H46C 0.9800

loop_
_geom_torsion_atom_site_label_1
_geom_torsion_atom_site_label_2
_geom_torsion_atom_site_label_3
_geom_torsion_atom_site_label_4
_geom_torsion
Pt P1 C1 Fe -65.9(3)
Pt P1 C1 C2 17.2(4)
Pt P1 C1 C5 -167.1(5)
Pt P1 C11 C12 18.6(5)
Pt P1 C11 C16 -163.7(3)
Pt P1 C17 C22 -116.3(4)
Pt P1 C17 C18 60.0(4)
Pt P2 C2 Fe 63.3(3)
Pt P2 C2 C1 -20.8(4)
Pt P2 C2 C3 167.5(4)
Pt P2 C29 C34 -25.5(5)
Pt P2 C29 C30 153.8(3)
Pt P2 C23 C28 132.4(4)
Pt P2 C23 C24 -47.4(4)
Fe C1 C2 P2 124.8(3)
Fe C1 C2 C3 -61.2(3)
Fe C1 C5 C4 60.4(3)
Fe C2 C3 C4 -60.4(3)
Fe C8 C9 C10 60.5(3)
Fe C8 C7 C6 -61.8(3)
Fe C8 C57 C58 29.0(7)
Fe C8 C57 C59 148.1(5)
Fe C8 C57 C60 -95.3(6)
Fe C9 C10 C6 61.3(3)
Fe C10 C6 B -150.8(5)
Fe C10 C6 C7 58.4(3)
Fe C6 B C48 -140.9(6)
Fe C6 B C39 51.5(9)
Fe C6 C7 C8 62.6(3)
Fe C5 C4 C3 57.9(3)
Fe C5 C4 C35 -130.0(5)
Fe C4 C3 C2 58.2(3)
Fe C4 C35 C36 57.1(7)
Fe C4 C35 C38 176.7(4)
Fe C4 C35 C37 -65.0(6)
P1 C1 C2 Fe -122.4(3)
P1 C1 C2 P2 2.4(5)
P1 C1 C2 C3 176.4(3)
P1 C1 C5 Fe 124.4(5)
P1 C1 C5 C4 -175.2(4)
P1 C11 C12 C13 175.7(4)
P1 C11 C16 C15 -177.0(4)
P2 C2 C3 Fe -127.4(5)
P2 C2 C3 C4 172.1(4)
P2 C29 C34 C33 178.8(4)
P2 C29 C30 C31 -178.9(4)
P2 C23 C28 C27 -179.4(4)
P2 C23 C24 C25 179.2(5)
C1 P1 C11 C12 -106.0(4)
C1 P1 C11 C16 71.8(4)
C1 P1 C17 C22 -1.1(5)
C1 P1 C17 C18 175.2(3)
C1 C2 C3 Fe 60.5(3)
C1 C2 C3 C4 0.0(5)
C1 C5 C4 Fe -58.7(3)
C1 C5 C4 C3 -0.8(5)
C1 C5 C4 C35 171.3(4)
C2 P2 C29 C34 100.3(4)
C2 P2 C29 C30 -80.3(4)
C2 P2 C23 C28 18.5(4)
C2 P2 C23 C24 -161.3(4)
C2 C1 C5 Fe -59.6(3)
C2 C1 C5 C4 0.8(5)
C29 P2 C2 Fe -70.5(3)
C29 P2 C2 C1 -154.5(3)
C29 P2 C2 C3 33.8(5)
C29 P2 C23 C28 -96.0(4)
C29 P2 C23 C24 84.3(4)
C29 C34 C33 C32 0.1(8)
C34 C29 C30 C31 0.5(7)
C34 C33 C32 C31 0.3(8)
C33 C32 C31 C30 -0.3(8)
C32 C31 C30 C29 -0.1(7)
C30 C29 C34 C33 -0.5(7)
C23 P2 C2 Fe 178.2(3)
C23 P2 C2 C1 94.2(4)
C23 P2 C2 C3 -77.5(5)
C23 P2 C29 C34 -149.3(4)
C23 P2 C29 C30 30.1(4)
C23 C28 C27 C26 -0.2(8)
C28 C23 C24 C25 -0.6(8)
C28 C27 C26 C25 0.1(8)
C27 C26 C25 C24 -0.3(9)
C26 C25 C24 C23 0.5(9)
C24 C23 C28 C27 0.4(7)
C8 C9 C10 Fe -62.0(3)
C8 C9 C10 C6 -0.7(5)
C9 C8 C7 Fe 57.1(3)
C9 C8 C7 C6 -4.7(5)
C9 C8 C57 C58 -66.0(7)
C9 C8 C57 C59 53.2(6)
C9 C8 C57 C60 169.8(5)
C9 C10 C6 Fe -60.5(3)
C9 C10 C6 B 148.7(5)
C9 C10 C6 C7 -2.1(5)
C10 C6 B C48 -22.9(8)
C10 C6 B C39 169.5(5)
C10 C6 C7 Fe -58.4(3)
C10 C6 C7 C8 4.2(5)
C6 B C48 C49 144.2(5)
C6 B C48 C53 -39.9(7)
C6 B C39 C40 -78.4(6)
C6 B C39 C44 101.3(6)
B C6 C7 Fe 146.5(4)
B C6 C7 C8 -150.9(4)
B C48 C49 C50 -179.2(5)
B C48 C49 C54 0.4(8)
B C48 C53 C52 -179.2(5)
B C48 C53 C56 -3.4(7)
B C39 C40 C41 179.5(5)
B C39 C40 C45 -5.7(7)
B C39 C44 C43 -178.5(5)
B C39 C44 C47 1.2(7)
C48 B C39 C40 114.5(6)
C48 B C39 C44 -65.8(7)
C48 C49 C50 C51 -2.5(9)
C49 C48 C53 C52 -3.1(7)
C49 C48 C53 C56 172.7(5)
C49 C50 C51 C52 -1.4(9)
C49 C50 C51 C55 179.7(6)
C53 C48 C49 C50 4.7(7)
C53 C48 C49 C54 -175.7(5)
C53 C52 C51 C50 3.0(8)
C53 C52 C51 C55 -178.0(5)
C54 C49 C50 C51 177.8(5)
C39 B C48 C49 -48.4(7)
C39 B C48 C53 127.5(5)
C39 C40 C41 C42 -0.3(8)
C40 C39 C44 C43 1.2(7)
C40 C39 C44 C47 -179.1(5)
C40 C41 C42 C43 -0.2(8)
C40 C41 C42 C46 177.3(5)
C44 C39 C40 C41 -0.2(7)
C44 C39 C40 C45 174.6(5)
C44 C43 C42 C41 1.2(9)
C44 C43 C42 C46 -176.3(6)
C45 C40 C41 C42 -175.4(5)
C7 C8 C9 Fe -57.2(3)
C7 C8 C9 C10 3.3(5)
C7 C8 C57 C58 127.1(5)
C7 C8 C57 C59 -113.7(6)
C7 C8 C57 C60 2.8(7)
C7 C6 B C48 124.8(5)
C7 C6 B C39 -42.9(7)
C57 C8 C9 Fe 133.6(5)
C57 C8 C9 C10 -165.9(5)
C57 C8 C7 Fe -134.0(5)
C57 C8 C7 C6 164.2(5)
C5 C1 C2 Fe 60.7(3)
C5 C1 C2 P2 -174.4(3)
C5 C1 C2 C3 -0.5(5)
C5 C4 C3 Fe -57.7(3)
C5 C4 C3 C2 0.5(5)
C5 C4 C35 C36 151.2(5)
C5 C4 C35 C38 -89.2(6)
C5 C4 C35 C37 29.2(7)
C3 C4 C35 C36 -38.2(7)
C3 C4 C35 C38 81.4(6)
C3 C4 C35 C37 -160.2(5)
C35 C4 C3 Fe 130.3(5)
C35 C4 C3 C2 -171.5(4)
C22 C21 C20 C19 0.3(8)
C21 C22 C17 P1 176.8(4)
C21 C22 C17 C18 0.6(7)
C21 C20 C19 C18 -0.7(8)
C20 C19 C18 C17 1.1(8)
C19 C18 C17 P1 -177.5(4)
C19 C18 C17 C22 -1.1(7)
C11 P1 C1 Fe 66.6(3)
C11 P1 C1 C2 149.8(4)
C11 P1 C1 C5 -34.6(6)
C11 P1 C17 C22 113.8(4)
C11 P1 C17 C18 -69.9(4)
C11 C12 C13 C14 2.2(7)
C12 C11 C16 C15 0.8(7)
C12 C13 C14 C15 -1.1(8)
C13 C14 C15 C16 -0.1(8)
C14 C15 C16 C11 0.3(8)
C16 C11 C12 C13 -2.0(7)
C17 P1 C1 Fe 178.2(3)
C17 P1 C1 C2 -98.7(4)
C17 P1 C1 C5 77.0(5)
C17 P1 C11 C12 140.0(4)
C17 P1 C11 C16 -42.2(4)
C17 C22 C21 C20 -0.2(8)
C51 C52 C53 C48 -0.7(8)
C51 C52 C53 C56 -176.9(5)
C42 C43 C44 C39 -1.8(9)
C42 C43 C44 C47 178.6(5)

loop_
_smtbx_masks_void_nr
_smtbx_masks_void_average_x
_smtbx_masks_void_average_y
_smtbx_masks_void_average_z
_smtbx_masks_void_volume
_smtbx_masks_void_count_electrons
_smtbx_masks_void_content
1 0.344 0.000 0.000 759.4 135.2 CH2Cl2
2 -0.489 0.500 0.500 759.4 135.2 CH2Cl2
